data_7062453
loop_
_publ_author_name
'Ermakova, Ekaterina A.'
'Golubeva, Yuliya A.'
'Smirnova, Ksenia S.'
'Klyushova, Lyubov S.'
'Berezin, Alexey S.'
'Fetisov, Leonid N.'
'Svyatogorova, Alexandra E.'
'Andros, Natalia O.'
'Zubenko, Alexander A.'
'Lider, Elizaveta V.'

_publ_section_title
;
 Cytotoxic mixed-ligand copper(ii) complexes with 1H-tetrazole-5-acetic
 acid and oligopyridine derivatives
;
_journal_issue 19
_journal_name_full 'New Journal of Chemistry'
_journal_page_first 9472
_journal_page_last 9482
_journal_paper_doi 10.1039/D3NJ00568B
_journal_volume 47
_journal_year 2023
_chemical_formula_moiety 'C36 H34 Cu3 N20 O8, 2(H2 O), 2(C2 H6 O)'
_chemical_formula_sum 'C40 H50 Cu3 N20 O12'
_chemical_formula_weight 1193.60
_space_group_crystal_system monoclinic
_space_group_IT_number 13
_space_group_name_Hall '-P 2yac'
_space_group_name_H-M_alt 'P 1 2/n 1'
_atom_sites_solution_hydrogens mixed
_atom_sites_solution_primary dual
_audit_creation_date 2022-11-24
_audit_creation_method
;
Olex2 1.3
(compiled 2020.11.12 svn.r5f609507 for OlexSys, GUI svn.r6408)
;
_audit_update_record
;
2023-01-17 deposited with the CCDC.	2023-04-20 downloaded from the CCDC.
;
_cell_angle_alpha 90
_cell_angle_beta 93.8720(10)
_cell_angle_gamma 90
_cell_formula_units_Z 2
_cell_length_a 13.6079(4)
_cell_length_b 9.0225(2)
_cell_length_c 19.8301(5)
_cell_measurement_reflns_used 9886
_cell_measurement_temperature 150.0
_cell_measurement_theta_max 30.31
_cell_measurement_theta_min 2.48
_cell_volume 2429.13(11)
_computing_molecular_graphics 'Olex2 1.3 (Dolomanov et al., 2009)'
_computing_publication_material 'Olex2 1.3 (Dolomanov et al., 2009)'
_computing_structure_refinement 'SHELXL 2014/7 (Sheldrick, 2015)'
_computing_structure_solution 'SHELXT 2014/5 (Sheldrick, 2014)'
_diffrn_ambient_temperature 150.0
_diffrn_measured_fraction_theta_full 0.998
_diffrn_measured_fraction_theta_max 0.999
_diffrn_measurement_device_type 'Bruker APEX-II CCD'
_diffrn_measurement_method '\f and \w scans'
_diffrn_radiation_type MoK\a
_diffrn_radiation_wavelength 0.71073
_diffrn_reflns_av_R_equivalents 0.0483
_diffrn_reflns_av_unetI/netI 0.0445
_diffrn_reflns_Laue_measured_fraction_full 0.998
_diffrn_reflns_Laue_measured_fraction_max 0.999
_diffrn_reflns_limit_h_max 16
_diffrn_reflns_limit_h_min -19
_diffrn_reflns_limit_k_max 12
_diffrn_reflns_limit_k_min -12
_diffrn_reflns_limit_l_max 28
_diffrn_reflns_limit_l_min -28
_diffrn_reflns_number 31733
_diffrn_reflns_point_group_measured_fraction_full 0.998
_diffrn_reflns_point_group_measured_fraction_max 0.999
_diffrn_reflns_theta_full 25.242
_diffrn_reflns_theta_max 30.509
_diffrn_reflns_theta_min 2.059
_diffrn_source_current 1.4
_diffrn_source_power 0.07
_diffrn_source_voltage 50.0
_diffrn_standards_number 0
_exptl_absorpt_coefficient_mu 1.384
_exptl_absorpt_correction_T_max 0.7461
_exptl_absorpt_correction_T_min 0.6450
_exptl_absorpt_correction_type multi-scan
_exptl_absorpt_process_details
;
SADABS-2016/2 (Bruker,2016/2) was used for absorption correction.
wR2(int) was 0.0634 before and 0.0521 after correction.
The Ratio of minimum to maximum transmission is 0.8645.
The \l/2 correction factor is Not present.
;
_exptl_crystal_colour blue
_exptl_crystal_colour_primary blue
_exptl_crystal_density_diffrn 1.629
_exptl_crystal_description plate
_exptl_crystal_F_000 1222
_exptl_crystal_size_max 0.14
_exptl_crystal_size_mid 0.1
_exptl_crystal_size_min 0.04
_refine_diff_density_max 1.919
_refine_diff_density_min -0.896
_refine_diff_density_rms 0.105
_refine_ls_extinction_method none
_refine_ls_goodness_of_fit_ref 1.049
_refine_ls_hydrogen_treatment constr
_refine_ls_matrix_type full
_refine_ls_number_parameters 333
_refine_ls_number_reflns 7411
_refine_ls_number_restraints 2
_refine_ls_restrained_S_all 1.049
_refine_ls_R_factor_all 0.0763
_refine_ls_R_factor_gt 0.0542
_refine_ls_shift/su_max 0.002
_refine_ls_shift/su_mean 0.000
_refine_ls_structure_factor_coef Fsqd
_refine_ls_weighting_details 'w=1/[\s^2^(Fo^2^)+(0.0814P)^2^+2.6517P] where P=(Fo^2^+2Fc^2^)/3'
_refine_ls_weighting_scheme calc
_refine_ls_wR_factor_gt 0.1469
_refine_ls_wR_factor_ref 0.1642
_reflns_Friedel_coverage 0.000
_reflns_number_gt 5370
_reflns_number_total 7411
_reflns_threshold_expression 'I > 2\s(I)'
_cod_data_source_file d3nj00568b2.cif
_cod_data_source_block tza-29
_cod_depositor_comments 'Adding full bibliography for 7062447--7062454.cif.'
_cod_database_code 7062453
_shelx_shelxl_version_number 2014/7
_shelx_space_group_comment
;
The symmetry employed for this shelxl refinement is uniquely defined
by the following loop, which should always be used as a source of
symmetry information in preference to the above space-group names.
They are only intended as comments.
;
_shelx_estimated_absorpt_t_max 0.947
_shelx_estimated_absorpt_t_min 0.830
_olex2_refinement_description
;
1. Fixed Uiso
 At 1.2 times of:
  All C(H) groups, All C(H,H) groups
 At 1.5 times of:
  All C(H,H,H) groups, All O(H) groups, All O(H,H) groups
2. Restrained distances
 H5c-O4
 1.89 with sigma of 0.04
 H5d-O4_$1
 2.02 with sigma of 0.04
3. Uiso/Uaniso restraints and constraints
Uiso(O6) = Uiso(C16) = Uiso(C1A)
Uiso(O7) = Uiso(C6) = Uiso(C1B)
4. Others
 Sof(O7)=Sof(C6)=Sof(H6a)=Sof(H6b)=Sof(C1B)=Sof(H1Ba)=Sof(H1Bb)=Sof(H1Bc)=1-
 FVAR(1)
 Sof(O6)=Sof(C16)=Sof(H16a)=Sof(H16b)=Sof(C1A)=Sof(H1Aa)=Sof(H1Ab)=Sof(H1Ac)=
 FVAR(1)
5.a Free rotating group:
 O5(H5c,H5d), O6(C16,C1A), O7(C6,C1B)
5.b Secondary CH2 refined with riding coordinates:
 C5(H5a,H5b), C2(H2a,H2b), C16(H16a,H16b), C6(H6a,H6b)
5.c Me refined with riding coordinates:
 C1A(H1Aa,H1Ab,H1Ac), C1B(H1Ba,H1Bb,H1Bc)
5.d Aromatic/amide H refined with riding coordinates:
 C11(H11), C14(H14), C19(H19), C18(H18), C8(H8), C7(H7)
5.e Idealised Me refined as rotating group:
 C10(H10a,H10b,H10c), C17(H17a,H17b,H17c)
5.f Idealised tetrahedral OH refined as rotating group:
 O2(H2)
;
_olex2_submission_special_instructions 'No special instructions were received'

loop_
_space_group_symop_operation_xyz
'x, y, z'
'-x+1/2, y, -z+1/2'
'-x, -y, -z'
'x-1/2, -y, z-1/2'

loop_
_atom_site_label
_atom_site_type_symbol
_atom_site_fract_x
_atom_site_fract_y
_atom_site_fract_z
_atom_site_U_iso_or_equiv
_atom_site_adp_type
_atom_site_occupancy
_atom_site_site_symmetry_order
_atom_site_calc_flag
_atom_site_refinement_flags_posn
_atom_site_refinement_flags_adp
_atom_site_refinement_flags_occupancy
_atom_site_disorder_assembly
_atom_site_disorder_group
Cu1 Cu 0.7500 0.83876(5) 0.2500 0.02168(13) Uani 1 2 d S T P . .
Cu2 Cu 0.63071(3) 0.34758(4) 0.43292(2) 0.02400(11) Uani 1 1 d . . . . .
O3 O 0.77421(17) 0.3737(3) 0.44442(12) 0.0361(5) Uani 1 1 d . . . . .
O1 O 0.88280(18) 0.8362(2) 0.33657(11) 0.0305(5) Uani 1 1 d . . . . .
O4 O 0.92700(17) 0.4136(3) 0.42050(13) 0.0397(6) Uani 1 1 d D . . . .
N4 N 0.83094(19) 1.0040(3) 0.21460(12) 0.0247(5) Uani 1 1 d . . . . .
N8 N 0.62771(18) 0.5157(3) 0.36896(12) 0.0240(5) Uani 1 1 d . . . . .
N5 N 0.67806(18) 0.6875(3) 0.30254(13) 0.0235(5) Uani 1 1 d . . . . .
N10 N 0.64188(19) 0.2143(3) 0.51385(13) 0.0272(5) Uani 1 1 d . . . . .
N6 N 0.58104(19) 0.7100(3) 0.31149(14) 0.0270(5) Uani 1 1 d . . . . .
N3 N 0.8202(2) 1.0567(3) 0.15113(13) 0.0270(5) Uani 1 1 d . . . . .
N7 N 0.55091(19) 0.6081(3) 0.35114(14) 0.0279(5) Uani 1 1 d . . . . .
N9 N 0.48633(19) 0.3319(3) 0.45141(13) 0.0271(5) Uani 1 1 d . . . . .
O5 O 0.9568(2) 0.3222(4) 0.55318(19) 0.0685(11) Uani 1 1 d G . . . .
H5C H 0.9350 0.3309 0.5111 0.103 Uiso 1 1 d DG U . . .
H5D H 0.9977 0.3940 0.5638 0.103 Uiso 1 1 d DG U . . .
N2 N 0.8681(2) 1.1835(3) 0.15012(14) 0.0292(5) Uani 1 1 d . . . . .
N1 N 0.9106(2) 1.2151(3) 0.21190(14) 0.0327(6) Uani 1 1 d . . . . .
O2 O 1.0103(2) 0.9350(4) 0.39642(18) 0.0676(11) Uani 1 1 d . . . . .
H2 H 1.0242 0.8460 0.4051 0.101 Uiso 1 1 calc R U . . .
C21 C 0.8372(2) 0.4241(3) 0.40665(16) 0.0261(6) Uani 1 1 d . . . . .
C4 C 0.7041(2) 0.5671(3) 0.33754(14) 0.0223(5) Uani 1 1 d . . . . .
C1 C 0.8867(2) 1.1021(3) 0.25041(15) 0.0267(6) Uani 1 1 d . . . . .
C11 C 0.3721(2) 0.2038(4) 0.51742(15) 0.0289(6) Uani 1 1 d . . . . .
H11 H 0.3612 0.1353 0.5525 0.035 Uiso 1 1 calc R U . . .
C13 C 0.5560(2) 0.1740(3) 0.53863(15) 0.0262(6) Uani 1 1 d . . . . .
C3 C 0.9355(3) 0.9411(4) 0.35145(17) 0.0338(7) Uani 1 1 d . . . . .
C14 C 0.5528(2) 0.0845(4) 0.59501(16) 0.0318(7) Uani 1 1 d . . . . .
H14 H 0.4911 0.0574 0.6111 0.038 Uiso 1 1 calc R U . . .
C12 C 0.4674(2) 0.2369(3) 0.50176(14) 0.0247(6) Uani 1 1 d . . . . .
C19 C 0.7258(3) 0.1661(4) 0.54501(19) 0.0364(7) Uani 1 1 d . . . . .
H19 H 0.7864 0.1941 0.5276 0.044 Uiso 1 1 calc R U . . .
C9 C 0.2921(2) 0.2707(4) 0.48175(17) 0.0330(7) Uani 1 1 d . . . . .
C5 C 0.8041(2) 0.4982(3) 0.34031(16) 0.0277(6) Uani 1 1 d . . . . .
H5A H 0.8526 0.5760 0.3308 0.033 Uiso 1 1 calc R U . . .
H5B H 0.8052 0.4235 0.3038 0.033 Uiso 1 1 calc R U . . .
C10 C 0.1882(3) 0.2375(5) 0.4975(2) 0.0455(9) Uani 1 1 d . . . . .
H10A H 0.1636 0.1528 0.4704 0.068 Uiso 1 1 calc R U . . .
H10B H 0.1466 0.3242 0.4869 0.068 Uiso 1 1 calc R U . . .
H10C H 0.1863 0.2136 0.5457 0.068 Uiso 1 1 calc R U . . .
C2 C 0.9182(3) 1.0950(4) 0.32397(17) 0.0392(8) Uani 1 1 d . . . . .
H2A H 0.8672 1.1434 0.3497 0.047 Uiso 1 1 calc R U . . .
H2B H 0.9798 1.1527 0.3320 0.047 Uiso 1 1 calc R U . . .
C18 C 0.7277(3) 0.0769(4) 0.60181(19) 0.0414(8) Uani 1 1 d . . . . .
H18 H 0.7888 0.0449 0.6228 0.050 Uiso 1 1 calc R U . . .
C15 C 0.6396(3) 0.0343(4) 0.62809(17) 0.0380(8) Uani 1 1 d . . . . .
C8 C 0.3131(3) 0.3700(4) 0.4310(2) 0.0423(8) Uani 1 1 d . . . . .
H8 H 0.2609 0.4194 0.4059 0.051 Uiso 1 1 calc R U . . .
C7 C 0.4096(3) 0.3968(4) 0.41718(19) 0.0391(8) Uani 1 1 d . . . . .
H7 H 0.4222 0.4642 0.3819 0.047 Uiso 1 1 calc R U . . .
C17 C 0.6376(3) -0.0618(6) 0.6902(2) 0.0636(14) Uani 1 1 d . . . . .
H17A H 0.6368 0.0011 0.7304 0.095 Uiso 1 1 calc R U . . .
H17B H 0.6963 -0.1251 0.6937 0.095 Uiso 1 1 calc R U . . .
H17C H 0.5784 -0.1240 0.6868 0.095 Uiso 1 1 calc R U . . .
O6 O 0.3921(13) 0.7606(19) 0.2293(9) 0.114(5) Uiso 0.292(8) 1 d G . P A -1
C16 C 0.344(2) 0.621(2) 0.2206(12) 0.114(5) Uiso 0.292(8) 1 d G . P A -1
H16A H 0.3927 0.5408 0.2178 0.136 Uiso 0.292(8) 1 calc R U P A -1
H16B H 0.3004 0.6213 0.1784 0.136 Uiso 0.292(8) 1 calc R U P A -1
C1A C 0.2834(17) 0.598(3) 0.2809(11) 0.114(5) Uiso 0.292(8) 1 d G . P A -1
H1AA H 0.2489 0.5027 0.2764 0.170 Uiso 0.292(8) 1 calc R U P A -1
H1AB H 0.3269 0.5979 0.3223 0.170 Uiso 0.292(8) 1 calc R U P A -1
H1AC H 0.2351 0.6781 0.2830 0.170 Uiso 0.292(8) 1 calc R U P A -1
O7 O 0.9074(10) 0.6140(13) 0.6548(7) 0.197(4) Uiso 0.708(8) 1 d G . P A 2
C6 C 0.8979(13) 0.5622(16) 0.7219(6) 0.197(4) Uiso 0.708(8) 1 d G . P A 2
H6A H 0.8423 0.6127 0.7421 0.236 Uiso 0.708(8) 1 calc R U P A 2
H6B H 0.9589 0.5827 0.7504 0.236 Uiso 0.708(8) 1 calc R U P A 2
C1B C 0.8793(14) 0.3973(15) 0.7179(9) 0.197(4) Uiso 0.708(8) 1 d G . P A 2
H1BA H 0.8723 0.3580 0.7634 0.295 Uiso 0.708(8) 1 calc R U P A 2
H1BB H 0.8186 0.3784 0.6896 0.295 Uiso 0.708(8) 1 calc R U P A 2
H1BC H 0.9347 0.3484 0.6979 0.295 Uiso 0.708(8) 1 calc R U P A 2

loop_
_atom_site_aniso_label
_atom_site_aniso_U_11
_atom_site_aniso_U_22
_atom_site_aniso_U_33
_atom_site_aniso_U_23
_atom_site_aniso_U_13
_atom_site_aniso_U_12
Cu1 0.0263(3) 0.0171(2) 0.0223(2) 0.000 0.00637(19) 0.000
Cu2 0.02471(19) 0.02422(19) 0.02362(19) 0.00309(13) 0.00570(14) -0.00032(13)
O3 0.0282(12) 0.0444(13) 0.0353(13) 0.0137(10) 0.0003(10) -0.0043(10)
O1 0.0351(12) 0.0288(11) 0.0269(11) 0.0024(8) -0.0024(9) -0.0014(9)
O4 0.0263(12) 0.0500(15) 0.0426(14) 0.0096(12) 0.0007(10) 0.0032(10)
N4 0.0313(13) 0.0199(11) 0.0234(11) -0.0006(9) 0.0067(10) -0.0025(9)
N8 0.0280(12) 0.0196(10) 0.0249(12) 0.0002(9) 0.0061(9) 0.0023(9)
N5 0.0240(12) 0.0210(11) 0.0261(12) 0.0016(9) 0.0056(9) 0.0027(9)
N10 0.0262(12) 0.0302(13) 0.0256(12) 0.0033(10) 0.0052(10) -0.0015(10)
N6 0.0262(12) 0.0246(12) 0.0308(13) 0.0046(10) 0.0069(10) 0.0033(10)
N3 0.0358(14) 0.0213(11) 0.0248(12) 0.0020(9) 0.0092(10) -0.0007(10)
N7 0.0278(13) 0.0248(12) 0.0319(13) 0.0032(10) 0.0080(10) 0.0029(10)
N9 0.0252(12) 0.0301(12) 0.0266(13) 0.0024(10) 0.0061(10) 0.0011(10)
O5 0.0434(17) 0.089(2) 0.070(2) 0.046(2) -0.0198(16) -0.0185(16)
N2 0.0356(14) 0.0234(11) 0.0292(13) 0.0006(10) 0.0062(11) -0.0038(10)
N1 0.0402(15) 0.0247(12) 0.0330(14) 0.0012(11) 0.0024(12) -0.0082(11)
O2 0.060(2) 0.068(2) 0.070(2) 0.0342(17) -0.0330(17) -0.0327(17)
C21 0.0257(14) 0.0214(13) 0.0314(15) -0.0022(11) 0.0026(11) 0.0000(11)
C4 0.0250(13) 0.0187(12) 0.0239(13) -0.0002(10) 0.0057(11) 0.0015(10)
C1 0.0301(15) 0.0219(13) 0.0282(15) -0.0007(11) 0.0028(12) -0.0042(11)
C11 0.0299(15) 0.0346(15) 0.0233(14) -0.0015(12) 0.0091(12) -0.0025(12)
C13 0.0301(15) 0.0271(14) 0.0221(13) -0.0049(11) 0.0070(11) -0.0007(11)
C3 0.0332(16) 0.0387(17) 0.0294(16) 0.0042(13) 0.0005(13) -0.0058(14)
C14 0.0325(16) 0.0353(16) 0.0285(15) 0.0041(13) 0.0081(12) -0.0012(13)
C12 0.0274(14) 0.0270(14) 0.0203(13) -0.0031(11) 0.0047(11) 0.0009(11)
C19 0.0277(16) 0.0443(19) 0.0369(18) 0.0093(15) 0.0006(13) -0.0025(14)
C9 0.0263(15) 0.0418(18) 0.0319(16) -0.0008(14) 0.0084(12) -0.0017(13)
C5 0.0285(15) 0.0263(14) 0.0294(15) 0.0017(11) 0.0095(11) 0.0049(11)
C10 0.0272(17) 0.064(3) 0.047(2) 0.0031(19) 0.0123(15) -0.0029(16)
C2 0.055(2) 0.0310(16) 0.0306(17) -0.0002(13) -0.0071(15) -0.0108(15)
C18 0.0331(18) 0.052(2) 0.0389(19) 0.0142(16) -0.0027(15) -0.0049(16)
C15 0.0379(18) 0.048(2) 0.0284(16) 0.0093(14) 0.0015(13) -0.0033(15)
C8 0.0274(16) 0.053(2) 0.047(2) 0.0147(17) 0.0024(15) 0.0028(15)
C7 0.0299(17) 0.0455(19) 0.0419(19) 0.0154(16) 0.0035(14) -0.0008(15)
C17 0.049(2) 0.094(4) 0.048(2) 0.040(2) -0.001(2) -0.007(2)

loop_
_atom_type_symbol
_atom_type_description
_atom_type_scat_dispersion_real
_atom_type_scat_dispersion_imag
_atom_type_scat_source
C C 0.0033 0.0016 'International Tables Vol C Tables 4.2.6.8 and 6.1.1.4'
H H 0.0000 0.0000 'International Tables Vol C Tables 4.2.6.8 and 6.1.1.4'
Cu Cu 0.3201 1.2651 'International Tables Vol C Tables 4.2.6.8 and 6.1.1.4'
N N 0.0061 0.0033 'International Tables Vol C Tables 4.2.6.8 and 6.1.1.4'
O O 0.0106 0.0060 'International Tables Vol C Tables 4.2.6.8 and 6.1.1.4'

loop_
_geom_angle_atom_site_label_1
_geom_angle_atom_site_label_2
_geom_angle_atom_site_label_3
_geom_angle
_geom_angle_site_symmetry_1
_geom_angle_site_symmetry_3
_geom_angle_publ_flag
O1 Cu1 O1 178.90(10) 2_655 . ?
N4 Cu1 O1 81.56(9) 2_655 2_655 ?
N4 Cu1 O1 99.26(9) 2_655 . ?
N4 Cu1 O1 81.56(9) . . ?
N4 Cu1 O1 99.26(9) . 2_655 ?
N4 Cu1 N4 84.13(14) 2_655 . ?
N4 Cu1 N5 169.28(10) . . ?
N4 Cu1 N5 169.28(10) 2_655 2_655 ?
N4 Cu1 N5 91.43(10) . 2_655 ?
N4 Cu1 N5 91.43(10) 2_655 . ?
N5 Cu1 O1 89.70(9) . 2_655 ?
N5 Cu1 O1 89.70(9) 2_655 . ?
N5 Cu1 O1 89.56(9) 2_655 2_655 ?
N5 Cu1 O1 89.56(9) . . ?
N5 Cu1 N5 94.53(14) 2_655 . ?
O3 Cu2 N8 87.69(10) . . ?
O3 Cu2 N10 87.60(10) . . ?
O3 Cu2 N9 162.72(11) . . ?
O3 Cu2 N2 96.26(11) . 2_645 ?
N8 Cu2 N10 166.51(10) . . ?
N8 Cu2 N9 101.04(10) . . ?
N8 Cu2 N2 92.11(10) . 2_645 ?
N10 Cu2 N9 80.52(10) . . ?
N10 Cu2 N2 100.97(10) . 2_645 ?
N9 Cu2 N2 98.26(10) . 2_645 ?
C21 O3 Cu2 133.2(2) . . ?
C3 O1 Cu1 124.7(2) . . ?
N3 N4 Cu1 124.24(19) . . ?
C1 N4 Cu1 127.6(2) . . ?
C1 N4 N3 106.5(2) . . ?
N7 N8 Cu2 128.11(19) . . ?
C4 N8 Cu2 125.8(2) . . ?
C4 N8 N7 106.0(2) . . ?
N6 N5 Cu1 118.52(18) . . ?
C4 N5 Cu1 134.9(2) . . ?
C4 N5 N6 106.4(2) . . ?
C13 N10 Cu2 115.7(2) . . ?
C19 N10 Cu2 125.7(2) . . ?
C19 N10 C13 118.6(3) . . ?
N7 N6 N5 108.9(2) . . ?
N2 N3 N4 107.4(2) . . ?
N6 N7 N8 108.8(2) . . ?
C12 N9 Cu2 114.4(2) . . ?
C7 N9 Cu2 127.5(2) . . ?
C7 N9 C12 118.0(3) . . ?
H5C O5 H5D 109.7 . . ?
N3 N2 Cu2 128.3(2) . 2_665 ?
N3 N2 N1 110.6(2) . . ?
N1 N2 Cu2 120.60(19) . 2_665 ?
C1 N1 N2 104.6(2) . . ?
C3 O2 H2 109.5 . . ?
O3 C21 C5 120.0(3) . . ?
O4 C21 O3 122.8(3) . . ?
O4 C21 C5 117.2(3) . . ?
N8 C4 C5 125.2(3) . . ?
N5 C4 N8 109.9(2) . . ?
N5 C4 C5 124.9(3) . . ?
N4 C1 C2 127.3(3) . . ?
N1 C1 N4 110.8(3) . . ?
N1 C1 C2 121.9(3) . . ?
C12 C11 H11 119.9 . . ?
C12 C11 C9 120.2(3) . . ?
C9 C11 H11 119.9 . . ?
N10 C13 C14 121.9(3) . . ?
N10 C13 C12 114.5(3) . . ?
C14 C13 C12 123.6(3) . . ?
O1 C3 O2 123.6(3) . . ?
O1 C3 C2 123.9(3) . . ?
O2 C3 C2 112.4(3) . . ?
C13 C14 H14 120.0 . . ?
C13 C14 C15 120.0(3) . . ?
C15 C14 H14 120.0 . . ?
N9 C12 C11 122.0(3) . . ?
N9 C12 C13 114.7(3) . . ?
C11 C12 C13 123.4(3) . . ?
N10 C19 H19 118.8 . . ?
N10 C19 C18 122.3(3) . . ?
C18 C19 H19 118.8 . . ?
C11 C9 C10 121.5(3) . . ?
C8 C9 C11 117.0(3) . . ?
C8 C9 C10 121.5(3) . . ?
C21 C5 H5A 108.4 . . ?
C21 C5 H5B 108.4 . . ?
C4 C5 C21 115.6(2) . . ?
C4 C5 H5A 108.4 . . ?
C4 C5 H5B 108.4 . . ?
H5A C5 H5B 107.4 . . ?
C9 C10 H10A 109.5 . . ?
C9 C10 H10B 109.5 . . ?
C9 C10 H10C 109.5 . . ?
H10A C10 H10B 109.5 . . ?
H10A C10 H10C 109.5 . . ?
H10B C10 H10C 109.5 . . ?
C1 C2 C3 114.9(3) . . ?
C1 C2 H2A 108.6 . . ?
C1 C2 H2B 108.6 . . ?
C3 C2 H2A 108.6 . . ?
C3 C2 H2B 108.6 . . ?
H2A C2 H2B 107.5 . . ?
C19 C18 H18 120.1 . . ?
C19 C18 C15 119.8(3) . . ?
C15 C18 H18 120.1 . . ?
C14 C15 C18 117.3(3) . . ?
C14 C15 C17 120.8(3) . . ?
C18 C15 C17 121.9(3) . . ?
C9 C8 H8 120.0 . . ?
C7 C8 C9 120.1(3) . . ?
C7 C8 H8 120.0 . . ?
N9 C7 C8 122.7(3) . . ?
N9 C7 H7 118.6 . . ?
C8 C7 H7 118.6 . . ?
C15 C17 H17A 109.5 . . ?
C15 C17 H17B 109.5 . . ?
C15 C17 H17C 109.5 . . ?
H17A C17 H17B 109.5 . . ?
H17A C17 H17C 109.5 . . ?
H17B C17 H17C 109.5 . . ?
O6 C16 H16A 110.2 . . ?
O6 C16 H16B 110.2 . . ?
O6 C16 C1A 107.4 . . ?
H16A C16 H16B 108.5 . . ?
C1A C16 H16A 110.2 . . ?
C1A C16 H16B 110.2 . . ?
C16 C1A H1AA 109.5 . . ?
C16 C1A H1AB 109.5 . . ?
C16 C1A H1AC 109.5 . . ?
H1AA C1A H1AB 109.5 . . ?
H1AA C1A H1AC 109.5 . . ?
H1AB C1A H1AC 109.5 . . ?
O7 C6 H6A 110.2 . . ?
O7 C6 H6B 110.2 . . ?
O7 C6 C1B 107.4 . . ?
H6A C6 H6B 108.5 . . ?
C1B C6 H6A 110.2 . . ?
C1B C6 H6B 110.2 . . ?
C6 C1B H1BA 109.5 . . ?
C6 C1B H1BB 109.5 . . ?
C6 C1B H1BC 109.5 . . ?
H1BA C1B H1BB 109.5 . . ?
H1BA C1B H1BC 109.5 . . ?
H1BB C1B H1BC 109.5 . . ?

loop_
_geom_bond_atom_site_label_1
_geom_bond_atom_site_label_2
_geom_bond_distance
_geom_bond_site_symmetry_2
_geom_bond_publ_flag
Cu1 O1 2.407(2) . ?
Cu1 O1 2.407(2) 2_655 ?
Cu1 N4 2.008(2) 2_655 ?
Cu1 N4 2.008(2) . ?
Cu1 N5 2.011(2) 2_655 ?
Cu1 N5 2.011(2) . ?
Cu2 O3 1.965(2) . ?
Cu2 N8 1.976(2) . ?
Cu2 N10 2.003(3) . ?
Cu2 N9 2.028(3) . ?
Cu2 N2 2.215(3) 2_645 ?
O3 C21 1.261(4) . ?
O1 C3 1.211(4) . ?
O4 C21 1.237(4) . ?
N4 N3 1.344(3) . ?
N4 C1 1.338(4) . ?
N8 N7 1.364(3) . ?
N8 C4 1.331(4) . ?
N5 N6 1.359(3) . ?
N5 C4 1.325(4) . ?
N10 C13 1.347(4) . ?
N10 C19 1.334(4) . ?
N6 N7 1.295(3) . ?
N3 N2 1.317(3) . ?
N9 C12 1.354(4) . ?
N9 C7 1.341(4) . ?
O5 H5C 0.8696 . ?
O5 H5D 0.8703 . ?
N2 Cu2 2.215(3) 2_665 ?
N2 N1 1.350(4) . ?
N1 C1 1.328(4) . ?
O2 H2 0.8400 . ?
O2 C3 1.309(4) . ?
C21 C5 1.517(4) . ?
C4 C5 1.493(4) . ?
C1 C2 1.494(4) . ?
C11 H11 0.9500 . ?
C11 C12 1.386(4) . ?
C11 C9 1.395(5) . ?
C13 C14 1.382(4) . ?
C13 C12 1.481(4) . ?
C3 C2 1.505(5) . ?
C14 H14 0.9500 . ?
C14 C15 1.388(5) . ?
C19 H19 0.9500 . ?
C19 C18 1.383(5) . ?
C9 C10 1.499(5) . ?
C9 C8 1.391(5) . ?
C5 H5A 0.9900 . ?
C5 H5B 0.9900 . ?
C10 H10A 0.9800 . ?
C10 H10B 0.9800 . ?
C10 H10C 0.9800 . ?
C2 H2A 0.9900 . ?
C2 H2B 0.9900 . ?
C18 H18 0.9500 . ?
C18 C15 1.392(5) . ?
C15 C17 1.508(5) . ?
C8 H8 0.9500 . ?
C8 C7 1.382(5) . ?
C7 H7 0.9500 . ?
C17 H17A 0.9800 . ?
C17 H17B 0.9800 . ?
C17 H17C 0.9800 . ?
O6 C16 1.4247 . ?
C16 H16A 0.9900 . ?
C16 H16B 0.9900 . ?
C16 C1A 1.5099 . ?
C1A H1AA 0.9800 . ?
C1A H1AB 0.9800 . ?
C1A H1AC 0.9800 . ?
O7 C6 1.4250 . ?
C6 H6A 0.9900 . ?
C6 H6B 0.9900 . ?
C6 C1B 1.5102 . ?
C1B H1BA 0.9800 . ?
C1B H1BB 0.9800 . ?
C1B H1BC 0.9800 . ?

loop_
_geom_torsion_atom_site_label_1
_geom_torsion_atom_site_label_2
_geom_torsion_atom_site_label_3
_geom_torsion_atom_site_label_4
_geom_torsion
_geom_torsion_site_symmetry_1
_geom_torsion_site_symmetry_2
_geom_torsion_site_symmetry_3
_geom_torsion_site_symmetry_4
_geom_torsion_publ_flag
Cu1 O1 C3 O2 -176.5(3) . . . . ?
Cu1 O1 C3 C2 7.8(5) . . . . ?
Cu1 N4 N3 N2 165.9(2) . . . . ?
Cu1 N4 C1 N1 -165.3(2) . . . . ?
Cu1 N4 C1 C2 13.2(5) . . . . ?
Cu1 N5 N6 N7 -174.52(19) . . . . ?
Cu1 N5 C4 N8 173.1(2) . . . . ?
Cu1 N5 C4 C5 -7.8(5) . . . . ?
Cu2 O3 C21 O4 -170.5(2) . . . . ?
Cu2 O3 C21 C5 8.1(5) . . . . ?
Cu2 N8 N7 N6 175.6(2) . . . . ?
Cu2 N8 C4 N5 -175.13(19) . . . . ?
Cu2 N8 C4 C5 5.8(4) . . . . ?
Cu2 N10 C13 C14 -178.8(2) . . . . ?
Cu2 N10 C13 C12 -0.5(3) . . . . ?
Cu2 N10 C19 C18 178.4(3) . . . . ?
Cu2 N9 C12 C11 -174.7(2) . . . . ?
Cu2 N9 C12 C13 6.0(3) . . . . ?
Cu2 N9 C7 C8 175.1(3) . . . . ?
Cu2 N2 N1 C1 173.0(2) 2_665 . . . ?
O3 C21 C5 C4 26.6(4) . . . . ?
O1 C3 C2 C1 -41.3(5) . . . . ?
O4 C21 C5 C4 -154.8(3) . . . . ?
N4 N3 N2 Cu2 -172.0(2) . . . 2_665 ?
N4 N3 N2 N1 0.3(3) . . . . ?
N4 C1 C2 C3 33.2(5) . . . . ?
N8 C4 C5 C21 -33.8(4) . . . . ?
N5 N6 N7 N8 -0.2(3) . . . . ?
N5 C4 C5 C21 147.3(3) . . . . ?
N10 C13 C14 C15 0.4(5) . . . . ?
N10 C13 C12 N9 -3.7(4) . . . . ?
N10 C13 C12 C11 177.1(3) . . . . ?
N10 C19 C18 C15 0.2(6) . . . . ?
N6 N5 C4 N8 -1.3(3) . . . . ?
N6 N5 C4 C5 177.8(3) . . . . ?
N3 N4 C1 N1 0.5(4) . . . . ?
N3 N4 C1 C2 179.0(3) . . . . ?
N3 N2 N1 C1 0.0(4) . . . . ?
N7 N8 C4 N5 1.1(3) . . . . ?
N7 N8 C4 C5 -178.0(3) . . . . ?
N2 N1 C1 N4 -0.4(4) . . . . ?
N2 N1 C1 C2 -178.9(3) . . . . ?
N1 C1 C2 C3 -148.5(3) . . . . ?
O2 C3 C2 C1 142.6(4) . . . . ?
C4 N8 N7 N6 -0.5(3) . . . . ?
C4 N5 N6 N7 0.9(3) . . . . ?
C1 N4 N3 N2 -0.5(3) . . . . ?
C11 C9 C8 C7 1.0(6) . . . . ?
C13 N10 C19 C18 -0.2(5) . . . . ?
C13 C14 C15 C18 -0.4(5) . . . . ?
C13 C14 C15 C17 179.2(4) . . . . ?
C14 C13 C12 N9 174.6(3) . . . . ?
C14 C13 C12 C11 -4.6(5) . . . . ?
C12 N9 C7 C8 -0.4(5) . . . . ?
C12 C11 C9 C10 -179.9(3) . . . . ?
C12 C11 C9 C8 -0.1(5) . . . . ?
C12 C13 C14 C15 -177.7(3) . . . . ?
C19 N10 C13 C14 -0.1(5) . . . . ?
C19 N10 C13 C12 178.2(3) . . . . ?
C19 C18 C15 C14 0.1(6) . . . . ?
C19 C18 C15 C17 -179.5(4) . . . . ?
C9 C11 C12 N9 -1.1(5) . . . . ?
C9 C11 C12 C13 178.1(3) . . . . ?
C9 C8 C7 N9 -0.8(6) . . . . ?
C10 C9 C8 C7 -179.2(4) . . . . ?
C7 N9 C12 C11 1.3(5) . . . . ?
C7 N9 C12 C13 -177.9(3) . . . . ?
